data_7252078
loop_
_publ_author_name
'Shutilov, Ilia D.'
'Volodin, Pavel A.'
'Frantsuzova, Lyubov V.'
'Gubaidullin, Aidar T.'
'Ovsyannikov, Alexander S.'
'Solovieva, Svetlana E.'
'Antipin, Igor S.'

_publ_section_title
;
 Coordination pyramid inversion, angular cluster core and homochiral
 single-stranded helix formation in polynuclear Mn(ii) assemblies
 supported by a bicompartmental salen-type ligand based on an
 o-xylylenediamine platform
;
_journal_issue 20
_journal_name_full CrystEngComm
_journal_page_first 3232
_journal_page_last 3240
_journal_paper_doi 10.1039/D6CE00172F
_journal_volume 28
_journal_year 2026
_chemical_formula_moiety 'C24 H22 Cl3 Mn2 N2 O4, C H Cl3, C6 H16 N'
_chemical_formula_sum 'C31 H39 Cl6 Mn2 N3 O4'
_chemical_formula_weight 840.23
_space_group_crystal_system tetragonal
_space_group_IT_number 76
_space_group_name_Hall 'P 4w'
_space_group_name_H-M_alt 'P 41'
_atom_sites_solution_hydrogens geom
_atom_sites_solution_primary dual
_audit_creation_date 2026-02-04
_audit_creation_method
;
Olex2 1.5
(compiled 2021.12.09 svn.r5202d8cf for OlexSys, GUI svn.r6439)
;
_audit_update_record
;
2026-02-05 deposited with the CCDC.	2026-04-14 downloaded from the CCDC.
;
_cell_angle_alpha 90
_cell_angle_beta 90
_cell_angle_gamma 90
_cell_formula_units_Z 4
_cell_length_a 10.1012(8)
_cell_length_b 10.1012(8)
_cell_length_c 36.873(7)
_cell_measurement_reflns_used 9776
_cell_measurement_temperature 294.00
_cell_measurement_theta_max 28.77
_cell_measurement_theta_min 2.99
_cell_volume 3762.3(8)
_computing_cell_refinement 'SAINT V8.40B (?, 2016)'
_computing_data_reduction 'SAINT V8.40B (?, 2016)'
_computing_molecular_graphics 'Olex2 1.5 (Dolomanov et al., 2009)'
_computing_publication_material 'Olex2 1.5 (Dolomanov et al., 2009)'
_computing_structure_refinement 'XL  (Sheldrick, 2008)'
_computing_structure_solution 'SHELXT 2018/2 (Sheldrick, 2018)'
_diffrn_ambient_temperature 294.00
_diffrn_measured_fraction_theta_full 0.994
_diffrn_measured_fraction_theta_max 0.996
_diffrn_measurement_device_type 'Bruker APEX-II CCD'
_diffrn_measurement_method '\f and \w scans'
_diffrn_radiation_type MoK\a
_diffrn_radiation_wavelength 0.71073
_diffrn_reflns_av_R_equivalents 0.0360
_diffrn_reflns_av_unetI/netI 0.0219
_diffrn_reflns_Laue_measured_fraction_full 0.994
_diffrn_reflns_Laue_measured_fraction_max 0.996
_diffrn_reflns_limit_h_max 14
_diffrn_reflns_limit_h_min -14
_diffrn_reflns_limit_k_max 14
_diffrn_reflns_limit_k_min -14
_diffrn_reflns_limit_l_max 51
_diffrn_reflns_limit_l_min -51
_diffrn_reflns_number 80353
_diffrn_reflns_point_group_measured_fraction_full 0.994
_diffrn_reflns_point_group_measured_fraction_max 0.996
_diffrn_reflns_theta_full 25.242
_diffrn_reflns_theta_max 30.026
_diffrn_reflns_theta_min 2.016
_diffrn_source_current 1.4
_diffrn_source_power 0.07
_diffrn_source_voltage 50.0
_diffrn_standards_number 0
_exptl_absorpt_coefficient_mu 1.135
_exptl_absorpt_correction_T_max 0.8622
_exptl_absorpt_correction_T_min 0.6474
_exptl_absorpt_correction_type multi-scan
_exptl_absorpt_process_details
;
SADABS-2016/2 (Bruker,2016/2) was used for absorption correction.
wR2(int) was 0.1462 before and 0.0500 after correction.
The Ratio of minimum to maximum transmission is 0.7509.
The \l/2 correction factor is Not present.
;
_exptl_crystal_colour yellow
_exptl_crystal_colour_primary yellow
_exptl_crystal_density_diffrn 1.483
_exptl_crystal_description prism
_exptl_crystal_F_000 1720
_exptl_crystal_size_max 0.494
_exptl_crystal_size_mid 0.218
_exptl_crystal_size_min 0.143
_refine_diff_density_max 0.701
_refine_diff_density_min -0.615
_refine_diff_density_rms 0.067
_refine_ls_abs_structure_details
;
 Refined as an inversion twin.
;
_refine_ls_abs_structure_Flack 0.02(2)
_refine_ls_extinction_method none
_refine_ls_goodness_of_fit_ref 1.029
_refine_ls_hydrogen_treatment constr
_refine_ls_matrix_type full
_refine_ls_number_parameters 434
_refine_ls_number_reflns 10953
_refine_ls_number_restraints 55
_refine_ls_restrained_S_all 1.053
_refine_ls_R_factor_all 0.0611
_refine_ls_R_factor_gt 0.0517
_refine_ls_shift/su_max 0.001
_refine_ls_shift/su_mean 0.000
_refine_ls_structure_factor_coef Fsqd
_refine_ls_weighting_details 'w=1/[\s^2^(Fo^2^)+(0.0975P)^2^+1.1328P] where P=(Fo^2^+2Fc^2^)/3'
_refine_ls_weighting_scheme calc
_refine_ls_wR_factor_gt 0.1454
_refine_ls_wR_factor_ref 0.1557
_reflns_Friedel_coverage 0.971
_reflns_Friedel_fraction_full 0.994
_reflns_Friedel_fraction_max 0.996
_reflns_number_gt 9413
_reflns_number_total 10953
_reflns_threshold_expression 'I > 2\s(I)'
_cod_data_source_file d6ce00172f2.cif
_cod_data_source_block lub175_sad
_cod_original_cell_volume 3762.3(9)
_cod_database_code 7252078
_shelx_shelxl_version_number 2019/1
_shelx_space_group_comment
;
The symmetry employed for this shelxl refinement is uniquely defined
by the following loop, which should always be used as a source of
symmetry information in preference to the above space-group names.
They are only intended as comments.
;
_shelx_estimated_absorpt_t_max 0.855
_shelx_estimated_absorpt_t_min 0.604
_olex2_refinement_description
;
1. Twinned data refinement
 Scales: 0.98(3)
 0.02(3)
2. Fixed Uiso
 At 1.2 times of:
  All C(H) groups, All C(H,H) groups, All N(H) groups
 At 1.5 times of:
  All C(H,H,H) groups
3. Restrained distances
 Cl5-C25 \\sim Cl7-C2A
 with sigma of 0.02
 Cl6-C25 \\sim Cl1A-C2A
 with sigma of 0.02
 Cl4-C25 \\sim ClA-C2A
 with sigma of 0.02
 Cl6-Cl4 \\sim Cl1A-ClA
 with sigma of 0.04
 Cl5-Cl6 \\sim Cl7-Cl1A
 with sigma of 0.04
 Cl5-Cl4 \\sim Cl7-ClA
 with sigma of 0.04
4. Uiso/Uaniso restraints and constraints
Uanis(C25) \\sim Ueq, Uanis(Cl5) \\sim Ueq, Uanis(Cl6) \\sim Ueq, Uanis(Cl4)
\\sim Ueq, Uanis(C2A) \\sim Ueq, Uanis(Cl7) \\sim Ueq, Uanis(Cl1A) \\sim Ueq,
Uanis(ClA) \\sim Ueq: with sigma of 0.01 and sigma for terminal atoms of 0.01
Uanis(Cl5) = Uanis(Cl7)
Uanis(Cl1A) = Uanis(Cl6)
Uanis(C25) = Uanis(C2A)
Uanis(Cl4) = Uanis(ClA)
5. Others
 Sof(C2A)=Sof(H2A)=Sof(Cl7)=Sof(Cl1A)=Sof(ClA)=1-FVAR(1)
 Sof(Cl5)=Sof(Cl6)=Sof(Cl4)=Sof(C25)=Sof(H25)=FVAR(1)
6.a Ternary CH refined with riding coordinates:
 N3(H3A), C25(H25), C2A(H2A)
6.b Secondary CH2 refined with riding coordinates:
 C1(H1A,H1B), C8(H8A,H8B), C26(H26A,H26B), C30(H30A,H30B), C28(H28A,H28B)
6.c Aromatic/amide H refined with riding coordinates:
 C20(H20), C17(H17), C19(H19), C21(H21), C3(H3), C9(H9), C6(H6), C11(H11),
 C13(H13), C4(H4), C12(H12), C5(H5)
6.d Idealised Me refined as rotating group:
 C24(H24A,H24B,H24C), C29(H29A,H29B,H29C), C16(H16A,H16B,H16C), C27(H27A,H27B,
 H27C), C31(H31A,H31B,H31C)
;
_olex2_submission_special_instructions 'No special instructions were received'

loop_
_space_group_symop_operation_xyz
'x, y, z'
'-x, -y, z+1/2'
'-y, x, z+1/4'
'y, -x, z+3/4'

loop_
_atom_site_label
_atom_site_type_symbol
_atom_site_fract_x
_atom_site_fract_y
_atom_site_fract_z
_atom_site_U_iso_or_equiv
_atom_site_adp_type
_atom_site_occupancy
_atom_site_site_symmetry_order
_atom_site_calc_flag
_atom_site_refinement_flags_posn
_atom_site_refinement_flags_adp
_atom_site_refinement_flags_occupancy
_atom_site_disorder_assembly
_atom_site_disorder_group
Mn1 Mn 0.90583(6) 0.55609(6) 0.49525(2) 0.04411(16) Uani 1 1 d . . . . .
Mn2 Mn 0.71646(7) 0.30111(7) 0.52557(2) 0.04667(17) Uani 1 1 d . . . . .
Cl2 Cl 0.69690(17) 0.28302(17) 0.59021(4) 0.0694(4) Uani 1 1 d . . . . .
Cl1 Cl 1.01240(16) 0.6731(2) 0.54203(6) 0.0869(6) Uani 1 1 d . . . . .
Cl3 Cl 0.6239(2) 0.15735(16) 0.47862(4) 0.0746(4) Uani 1 1 d . . . . .
O1 O 0.7063(3) 0.5019(3) 0.50502(9) 0.0456(7) Uani 1 1 d . . . . .
O2 O 0.9069(3) 0.3501(3) 0.50279(10) 0.0500(7) Uani 1 1 d . . . . .
N1 N 0.8136(4) 0.7254(4) 0.46737(13) 0.0532(9) Uani 1 1 d . . . . .
N2 N 1.0697(4) 0.5147(4) 0.45695(12) 0.0526(9) Uani 1 1 d . . . . .
O4 O 0.8754(5) 0.1244(4) 0.53455(13) 0.0707(11) Uani 1 1 d . . . . .
O3 O 0.4956(4) 0.3885(5) 0.53052(14) 0.0702(11) Uani 1 1 d . . . . .
C20 C 0.3558(6) 0.7129(8) 0.5072(2) 0.0754(18) Uani 1 1 d . . . . .
H20 H 0.276839 0.760012 0.508122 0.091 Uiso 1 1 calc R U . . .
C2 C 0.9231(6) 0.7471(7) 0.40931(18) 0.0664(14) Uani 1 1 d . . . . .
Cl5 Cl 1.1120(10) 0.1971(9) 0.6145(4) 0.195(3) Uani 0.630(4) 1 d D U P A 1
C22 C 0.4787(5) 0.5165(6) 0.51906(13) 0.0522(10) Uani 1 1 d . . . . .
C23 C 0.5968(4) 0.5730(4) 0.50464(11) 0.0433(8) Uani 1 1 d . . . . .
N3 N 0.6958(5) 0.3101(5) 0.40581(12) 0.0584(10) Uani 1 1 d . . . . .
H3A H 0.663055 0.257105 0.426190 0.070 Uiso 1 1 calc R U . . .
Cl6 Cl 0.9914(8) 0.4371(8) 0.66211(15) 0.1551(19) Uani 0.630(4) 1 d D U P A 1
C15 C 1.0030(5) 0.2632(5) 0.49867(14) 0.0503(9) Uani 1 1 d . . . . .
C17 C 0.6952(6) 0.7682(5) 0.47300(15) 0.0556(11) Uani 1 1 d . . . . .
H17 H 0.676737 0.852893 0.464471 0.067 Uiso 1 1 calc R U . . .
C1 C 0.9006(7) 0.8117(6) 0.4455(2) 0.0699(15) Uani 1 1 d . . . . .
H1A H 0.984452 0.824415 0.457834 0.084 Uiso 1 1 calc R U . . .
H1B H 0.859425 0.897596 0.442186 0.084 Uiso 1 1 calc R U . . .
C19 C 0.4671(6) 0.7702(6) 0.49243(18) 0.0679(15) Uani 1 1 d . . . . .
H19 H 0.462203 0.855948 0.483379 0.081 Uiso 1 1 calc R U . . .
C21 C 0.3615(5) 0.5864(7) 0.52042(16) 0.0630(13) Uani 1 1 d . . . . .
H21 H 0.286337 0.547620 0.530352 0.076 Uiso 1 1 calc R U . . .
Cl4 Cl 1.0484(8) 0.4401(7) 0.58921(19) 0.1538(18) Uani 0.630(4) 1 d D U P A 1
C8 C 1.1212(6) 0.6201(7) 0.43277(19) 0.0672(14) Uani 1 1 d . . . . .
H8A H 1.203363 0.590569 0.421829 0.081 Uiso 1 1 calc R U . . .
H8B H 1.140075 0.698535 0.447025 0.081 Uiso 1 1 calc R U . . .
C10 C 1.1146(6) 0.2867(7) 0.4776(2) 0.0679(15) Uani 1 1 d . . . . .
C14 C 0.9891(6) 0.1375(5) 0.51499(15) 0.0587(12) Uani 1 1 d . . . . .
C26 C 0.6524(8) 0.4489(7) 0.41287(19) 0.0753(17) Uani 1 1 d . . . . .
H26A H 0.681634 0.504783 0.393031 0.090 Uiso 1 1 calc R U . . .
H26B H 0.694597 0.480494 0.434861 0.090 Uiso 1 1 calc R U . . .
C18 C 0.5886(5) 0.7011(5) 0.49080(14) 0.0513(10) Uani 1 1 d . . . . .
C7 C 1.0243(6) 0.6545(6) 0.40343(17) 0.0634(13) Uani 1 1 d . . . . .
C24 C 0.3919(7) 0.3264(11) 0.5501(3) 0.106(3) Uani 1 1 d . . . . .
H24A H 0.420612 0.240799 0.558244 0.158 Uiso 1 1 calc R U . . .
H24B H 0.315934 0.316630 0.534712 0.158 Uiso 1 1 calc R U . . .
H24C H 0.368885 0.379841 0.570731 0.158 Uiso 1 1 calc R U . . .
C3 C 0.8378(8) 0.7804(9) 0.3810(2) 0.084(2) Uani 1 1 d . . . . .
H3 H 0.772717 0.844171 0.384501 0.100 Uiso 1 1 calc R U . . .
C9 C 1.1388(5) 0.4061(6) 0.4574(2) 0.0656(14) Uani 1 1 d . . . . .
H9 H 1.213636 0.405587 0.442661 0.079 Uiso 1 1 calc R U . . .
C29 C 0.6760(12) 0.3224(10) 0.3383(2) 0.105(3) Uani 1 1 d . . . . .
H29A H 0.644537 0.274448 0.317516 0.157 Uiso 1 1 calc R U . . .
H29B H 0.770690 0.329700 0.337115 0.157 Uiso 1 1 calc R U . . .
H29C H 0.637537 0.409270 0.338486 0.157 Uiso 1 1 calc R U . . .
C6 C 1.0352(9) 0.5955(8) 0.3704(2) 0.083(2) Uani 1 1 d . . . . .
H6 H 1.102578 0.534354 0.366540 0.099 Uiso 1 1 calc R U . . .
C30 C 0.8427(7) 0.3031(8) 0.4074(2) 0.0758(16) Uani 1 1 d . . . . .
H30A H 0.871845 0.339543 0.430407 0.091 Uiso 1 1 calc R U . . .
H30B H 0.878896 0.358138 0.388299 0.091 Uiso 1 1 calc R U . . .
C11 C 1.2105(8) 0.1875(9) 0.4743(3) 0.102(3) Uani 1 1 d . . . . .
H11 H 1.286888 0.203805 0.460962 0.122 Uiso 1 1 calc R U . . .
C16 C 0.8465(11) 0.0022(7) 0.5513(3) 0.098(3) Uani 1 1 d . . . . .
H16A H 0.761712 0.007412 0.562992 0.148 Uiso 1 1 calc R U . . .
H16B H 0.913320 -0.017519 0.568990 0.148 Uiso 1 1 calc R U . . .
H16C H 0.844660 -0.066433 0.533294 0.148 Uiso 1 1 calc R U . . .
C13 C 1.0838(9) 0.0414(7) 0.5119(3) 0.090(2) Uani 1 1 d . . . . .
H13 H 1.074461 -0.038979 0.523913 0.108 Uiso 1 1 calc R U . . .
C4 C 0.8498(11) 0.7189(11) 0.3477(3) 0.101(3) Uani 1 1 d . . . . .
H4 H 0.792134 0.740934 0.329019 0.121 Uiso 1 1 calc R U . . .
C28 C 0.6375(8) 0.2501(7) 0.3722(2) 0.0739(16) Uani 1 1 d . . . . .
H28A H 0.666330 0.158738 0.370315 0.089 Uiso 1 1 calc R U . . .
H28B H 0.541751 0.250080 0.374301 0.089 Uiso 1 1 calc R U . . .
C12 C 1.1935(9) 0.0661(9) 0.4906(4) 0.118(4) Uani 1 1 d . . . . .
H12 H 1.256378 -0.000018 0.487185 0.141 Uiso 1 1 calc R U . . .
C27 C 0.5027(9) 0.4622(11) 0.4169(3) 0.101(3) Uani 1 1 d . . . . .
H27A H 0.461374 0.450699 0.393701 0.152 Uiso 1 1 calc R U . . .
H27B H 0.481771 0.548376 0.426264 0.152 Uiso 1 1 calc R U . . .
H27C H 0.470850 0.395758 0.433378 0.152 Uiso 1 1 calc R U . . .
C31 C 0.8977(12) 0.1666(11) 0.4036(3) 0.107(3) Uani 1 1 d . . . . .
H31A H 0.875612 0.132210 0.380089 0.161 Uiso 1 1 calc R U . . .
H31B H 0.860593 0.110482 0.421984 0.161 Uiso 1 1 calc R U . . .
H31C H 0.992166 0.169421 0.406245 0.161 Uiso 1 1 calc R U . . .
C5 C 0.9467(12) 0.6250(10) 0.3420(2) 0.098(3) Uani 1 1 d . . . . .
H5 H 0.953563 0.581889 0.319838 0.118 Uiso 1 1 calc R U . . .
C25 C 1.0206(15) 0.3352(17) 0.6223(4) 0.094(4) Uani 0.630(4) 1 d D U P A 1
H25 H 0.931003 0.304304 0.616608 0.113 Uiso 0.630(4) 1 calc R U P A 1
C2A C 1.066(2) 0.379(2) 0.6216(7) 0.094(4) Uani 0.370(4) 1 d D U P A 2
H2A H 0.995366 0.426648 0.609025 0.113 Uiso 0.370(4) 1 calc R U P A 2
Cl7 Cl 1.1094(18) 0.2404(17) 0.5944(6) 0.195(3) Uani 0.370(4) 1 d D U P A 2
Cl1A Cl 0.9917(13) 0.2986(14) 0.6621(3) 0.1551(19) Uani 0.370(4) 1 d D U P A 2
ClA Cl 1.1909(13) 0.4752(11) 0.6241(3) 0.1538(18) Uani 0.370(4) 1 d D U P A 2

loop_
_atom_site_aniso_label
_atom_site_aniso_U_11
_atom_site_aniso_U_22
_atom_site_aniso_U_33
_atom_site_aniso_U_23
_atom_site_aniso_U_13
_atom_site_aniso_U_12
Mn1 0.0415(3) 0.0416(3) 0.0492(3) -0.0006(3) -0.0008(3) 0.0011(2)
Mn2 0.0510(4) 0.0424(3) 0.0465(3) 0.0025(3) 0.0046(3) 0.0007(3)
Cl2 0.0757(9) 0.0817(9) 0.0507(6) -0.0019(6) 0.0050(6) 0.0072(7)
Cl1 0.0594(8) 0.1028(12) 0.0986(12) -0.0471(10) -0.0129(8) -0.0010(7)
Cl3 0.1055(12) 0.0629(8) 0.0552(7) -0.0016(6) 0.0000(7) -0.0258(8)
O1 0.0387(14) 0.0410(14) 0.0569(19) 0.0045(12) 0.0007(12) 0.0065(11)
O2 0.0480(16) 0.0402(14) 0.062(2) 0.0044(13) 0.0079(14) 0.0102(12)
N1 0.057(2) 0.0419(18) 0.060(2) 0.0045(17) -0.0003(18) 0.0002(16)
N2 0.0447(19) 0.058(2) 0.055(2) 0.0037(18) 0.0031(16) -0.0003(16)
O4 0.085(3) 0.053(2) 0.074(3) 0.0159(18) 0.019(2) 0.0177(19)
O3 0.0497(19) 0.071(2) 0.090(3) 0.018(2) 0.0103(19) -0.0010(17)
C20 0.054(3) 0.099(5) 0.074(4) -0.005(3) 0.001(3) 0.038(3)
C2 0.063(3) 0.069(3) 0.067(3) 0.022(3) 0.002(3) -0.017(3)
Cl5 0.159(4) 0.165(6) 0.259(8) 0.033(5) -0.046(6) 0.025(4)
C22 0.042(2) 0.066(3) 0.048(2) -0.003(2) -0.0033(17) 0.0080(19)
C23 0.0409(18) 0.048(2) 0.0411(19) -0.0064(15) -0.0036(15) 0.0103(16)
N3 0.072(3) 0.059(2) 0.044(2) 0.0016(17) -0.0056(18) -0.012(2)
Cl6 0.180(4) 0.196(5) 0.089(2) -0.006(3) 0.002(3) -0.013(4)
C15 0.048(2) 0.053(2) 0.050(2) -0.0008(19) -0.0013(19) 0.0119(18)
C17 0.067(3) 0.041(2) 0.059(3) 0.0023(19) -0.003(2) 0.009(2)
C1 0.071(3) 0.049(3) 0.090(4) 0.017(3) 0.008(3) -0.004(2)
C19 0.068(3) 0.068(3) 0.067(3) 0.007(3) 0.004(3) 0.029(3)
C21 0.043(2) 0.090(4) 0.057(3) -0.002(3) 0.004(2) 0.009(2)
Cl4 0.185(5) 0.147(4) 0.130(4) 0.024(3) 0.015(3) 0.006(3)
C8 0.051(3) 0.074(4) 0.076(4) 0.018(3) 0.004(2) -0.009(2)
C10 0.057(3) 0.067(3) 0.080(4) 0.010(3) 0.016(3) 0.019(2)
C14 0.070(3) 0.050(2) 0.055(3) 0.003(2) 0.003(2) 0.018(2)
C26 0.094(5) 0.070(4) 0.062(3) -0.017(3) -0.011(3) -0.003(3)
C18 0.053(2) 0.050(2) 0.051(2) -0.0003(19) -0.0023(19) 0.0149(18)
C7 0.064(3) 0.064(3) 0.062(3) 0.015(2) 0.011(2) -0.015(2)
C24 0.052(3) 0.135(8) 0.130(8) 0.059(6) 0.002(4) -0.017(4)
C3 0.080(4) 0.088(5) 0.083(5) 0.032(4) -0.002(4) -0.004(3)
C9 0.042(2) 0.072(3) 0.082(4) 0.007(3) 0.014(2) 0.009(2)
C29 0.153(9) 0.114(6) 0.048(3) -0.013(4) -0.026(4) 0.022(6)
C6 0.094(5) 0.081(4) 0.073(4) 0.011(3) 0.019(4) -0.011(4)
C30 0.070(4) 0.082(4) 0.074(4) 0.006(3) -0.011(3) -0.003(3)
C11 0.071(4) 0.080(5) 0.154(9) 0.023(5) 0.038(5) 0.029(4)
C16 0.131(7) 0.051(3) 0.112(7) 0.022(4) 0.036(5) 0.010(4)
C13 0.101(5) 0.061(3) 0.109(6) 0.023(4) 0.023(4) 0.040(4)
C4 0.107(6) 0.115(7) 0.080(5) 0.039(5) -0.012(4) -0.012(6)
C28 0.086(4) 0.068(3) 0.068(3) -0.016(3) -0.022(3) -0.010(3)
C12 0.090(5) 0.082(5) 0.181(10) 0.028(6) 0.047(6) 0.053(4)
C27 0.086(5) 0.122(7) 0.095(6) -0.028(5) -0.014(4) 0.019(5)
C31 0.126(8) 0.111(7) 0.084(6) 0.006(5) 0.007(5) 0.028(6)
C5 0.138(8) 0.102(6) 0.055(4) 0.009(4) 0.015(4) -0.029(6)
C25 0.074(7) 0.120(8) 0.089(5) 0.017(6) -0.010(6) 0.005(6)
C2A 0.074(7) 0.120(8) 0.089(5) 0.017(6) -0.010(6) 0.005(6)
Cl7 0.159(4) 0.165(6) 0.259(8) 0.033(5) -0.046(6) 0.025(4)
Cl1A 0.180(4) 0.196(5) 0.089(2) -0.006(3) 0.002(3) -0.013(4)
ClA 0.185(5) 0.147(4) 0.130(4) 0.024(3) 0.015(3) 0.006(3)

loop_
_atom_type_symbol
_atom_type_description
_atom_type_scat_dispersion_real
_atom_type_scat_dispersion_imag
_atom_type_scat_source
C C 0.0033 0.0016 'International Tables Vol C Tables 4.2.6.8 and 6.1.1.4'
H H 0.0000 0.0000 'International Tables Vol C Tables 4.2.6.8 and 6.1.1.4'
Cl Cl 0.1484 0.1585 'International Tables Vol C Tables 4.2.6.8 and 6.1.1.4'
Mn Mn 0.3368 0.7283 'International Tables Vol C Tables 4.2.6.8 and 6.1.1.4'
N N 0.0061 0.0033 'International Tables Vol C Tables 4.2.6.8 and 6.1.1.4'
O O 0.0106 0.0060 'International Tables Vol C Tables 4.2.6.8 and 6.1.1.4'

loop_
_exptl_crystal_face_index_h
_exptl_crystal_face_index_k
_exptl_crystal_face_index_l
_exptl_crystal_face_perp_dist
-2.00 -1.00 -1.00 0.0700
-2.00 1.00 0.00 0.0520
-2.00 -1.00 0.00 0.0630
-1.00 1.00 0.00 0.0570
0.00 0.00 1.00 0.2400
0.00 0.00 -1.00 0.2470
0.00 2.00 1.00 0.0820
0.00 -1.00 0.00 0.0670
0.00 1.00 0.00 0.0710
1.00 0.00 0.00 0.1100
2.00 -1.00 0.00 0.1170
2.00 -2.00 1.00 0.1080
2.00 1.00 0.00 0.0850

loop_
_geom_angle_atom_site_label_1
_geom_angle_atom_site_label_2
_geom_angle_atom_site_label_3
_geom_angle
_geom_angle_site_symmetry_1
_geom_angle_site_symmetry_3
_geom_angle_publ_flag
O1 Mn1 Cl1 116.13(11) . . ?
O1 Mn1 N1 82.97(14) . . ?
O1 Mn1 N2 140.35(15) . . ?
O2 Mn1 Cl1 113.49(12) . . ?
O2 Mn1 O1 74.10(12) . . ?
O2 Mn1 N1 146.48(16) . . ?
O2 Mn1 N2 83.89(15) . . ?
N1 Mn1 Cl1 98.39(14) . . ?
N1 Mn1 N2 99.51(17) . . ?
N2 Mn1 Cl1 102.74(13) . . ?
Cl2 Mn2 Cl3 128.81(6) . . ?
Cl2 Mn2 O4 82.10(12) . . ?
Cl2 Mn2 O3 82.89(13) . . ?
O1 Mn2 Cl2 114.50(10) . . ?
O1 Mn2 Cl3 106.86(10) . . ?
O1 Mn2 O4 140.21(14) . . ?
O1 Mn2 O3 68.85(13) . . ?
O2 Mn2 Cl2 118.56(11) . . ?
O2 Mn2 Cl3 101.62(11) . . ?
O2 Mn2 O1 72.03(12) . . ?
O2 Mn2 O4 68.36(13) . . ?
O2 Mn2 O3 140.57(14) . . ?
O4 Mn2 Cl3 84.99(14) . . ?
O3 Mn2 Cl3 85.24(14) . . ?
O3 Mn2 O4 150.93(16) . . ?
Mn1 O1 Mn2 104.84(12) . . ?
C23 O1 Mn1 130.9(3) . . ?
C23 O1 Mn2 123.6(3) . . ?
Mn1 O2 Mn2 105.93(13) . . ?
C15 O2 Mn1 130.4(3) . . ?
C15 O2 Mn2 123.3(3) . . ?
C17 N1 Mn1 125.3(4) . . ?
C17 N1 C1 116.2(5) . . ?
C1 N1 Mn1 117.5(4) . . ?
C8 N2 Mn1 120.7(4) . . ?
C9 N2 Mn1 123.6(4) . . ?
C9 N2 C8 115.1(5) . . ?
C14 O4 Mn2 114.5(3) . . ?
C14 O4 C16 119.4(5) . . ?
C16 O4 Mn2 124.5(5) . . ?
C22 O3 Mn2 116.0(3) . . ?
C22 O3 C24 118.8(6) . . ?
C24 O3 Mn2 124.1(5) . . ?
C19 C20 H20 120.0 . . ?
C21 C20 H20 120.0 . . ?
C21 C20 C19 119.9(5) . . ?
C7 C2 C1 122.5(6) . . ?
C3 C2 C1 117.8(7) . . ?
C3 C2 C7 119.7(7) . . ?
O3 C22 C23 112.8(4) . . ?
O3 C22 C21 125.4(5) . . ?
C21 C22 C23 121.8(5) . . ?
O1 C23 C22 118.7(4) . . ?
O1 C23 C18 124.0(4) . . ?
C18 C23 C22 117.3(4) . . ?
C26 N3 H3A 106.3 . . ?
C26 N3 C28 114.1(5) . . ?
C30 N3 H3A 106.3 . . ?
C30 N3 C26 109.4(5) . . ?
C30 N3 C28 113.9(6) . . ?
C28 N3 H3A 106.3 . . ?
O2 C15 C10 123.3(5) . . ?
O2 C15 C14 118.4(5) . . ?
C10 C15 C14 118.2(5) . . ?
N1 C17 H17 116.1 . . ?
N1 C17 C18 127.8(5) . . ?
C18 C17 H17 116.1 . . ?
N1 C1 C2 108.6(5) . . ?
N1 C1 H1A 110.0 . . ?
N1 C1 H1B 110.0 . . ?
C2 C1 H1A 110.0 . . ?
C2 C1 H1B 110.0 . . ?
H1A C1 H1B 108.4 . . ?
C20 C19 H19 119.4 . . ?
C20 C19 C18 121.2(6) . . ?
C18 C19 H19 119.4 . . ?
C20 C21 C22 120.1(6) . . ?
C20 C21 H21 120.0 . . ?
C22 C21 H21 120.0 . . ?
N2 C8 H8A 109.3 . . ?
N2 C8 H8B 109.3 . . ?
N2 C8 C7 111.8(4) . . ?
H8A C8 H8B 107.9 . . ?
C7 C8 H8A 109.3 . . ?
C7 C8 H8B 109.3 . . ?
C15 C10 C9 124.8(5) . . ?
C15 C10 C11 119.1(6) . . ?
C11 C10 C9 116.0(6) . . ?
O4 C14 C15 113.4(4) . . ?
O4 C14 C13 124.4(6) . . ?
C13 C14 C15 122.2(6) . . ?
N3 C26 H26A 109.0 . . ?
N3 C26 H26B 109.0 . . ?
N3 C26 C27 113.0(7) . . ?
H26A C26 H26B 107.8 . . ?
C27 C26 H26A 109.0 . . ?
C27 C26 H26B 109.0 . . ?
C23 C18 C17 124.3(4) . . ?
C23 C18 C19 119.6(5) . . ?
C19 C18 C17 116.0(5) . . ?
C2 C7 C8 121.3(6) . . ?
C6 C7 C2 119.4(7) . . ?
C6 C7 C8 119.4(7) . . ?
O3 C24 H24A 109.5 . . ?
O3 C24 H24B 109.5 . . ?
O3 C24 H24C 109.5 . . ?
H24A C24 H24B 109.5 . . ?
H24A C24 H24C 109.5 . . ?
H24B C24 H24C 109.5 . . ?
C2 C3 H3 119.9 . . ?
C4 C3 C2 120.2(9) . . ?
C4 C3 H3 119.9 . . ?
N2 C9 C10 128.4(5) . . ?
N2 C9 H9 115.8 . . ?
C10 C9 H9 115.8 . . ?
H29A C29 H29B 109.5 . . ?
H29A C29 H29C 109.5 . . ?
H29B C29 H29C 109.5 . . ?
C28 C29 H29A 109.5 . . ?
C28 C29 H29B 109.5 . . ?
C28 C29 H29C 109.5 . . ?
C7 C6 H6 119.3 . . ?
C7 C6 C5 121.4(8) . . ?
C5 C6 H6 119.3 . . ?
N3 C30 H30A 108.7 . . ?
N3 C30 H30B 108.7 . . ?
N3 C30 C31 114.3(7) . . ?
H30A C30 H30B 107.6 . . ?
C31 C30 H30A 108.7 . . ?
C31 C30 H30B 108.7 . . ?
C10 C11 H11 119.5 . . ?
C12 C11 C10 121.0(7) . . ?
C12 C11 H11 119.5 . . ?
O4 C16 H16A 109.5 . . ?
O4 C16 H16B 109.5 . . ?
O4 C16 H16C 109.5 . . ?
H16A C16 H16B 109.5 . . ?
H16A C16 H16C 109.5 . . ?
H16B C16 H16C 109.5 . . ?
C14 C13 H13 120.6 . . ?
C14 C13 C12 118.7(7) . . ?
C12 C13 H13 120.6 . . ?
C3 C4 H4 119.8 . . ?
C3 C4 C5 120.5(9) . . ?
C5 C4 H4 119.8 . . ?
N3 C28 H28A 109.0 . . ?
N3 C28 H28B 109.0 . . ?
C29 C28 N3 113.0(6) . . ?
C29 C28 H28A 109.0 . . ?
C29 C28 H28B 109.0 . . ?
H28A C28 H28B 107.8 . . ?
C11 C12 C13 120.6(6) . . ?
C11 C12 H12 119.7 . . ?
C13 C12 H12 119.7 . . ?
C26 C27 H27A 109.5 . . ?
C26 C27 H27B 109.5 . . ?
C26 C27 H27C 109.5 . . ?
H27A C27 H27B 109.5 . . ?
H27A C27 H27C 109.5 . . ?
H27B C27 H27C 109.5 . . ?
C30 C31 H31A 109.5 . . ?
C30 C31 H31B 109.5 . . ?
C30 C31 H31C 109.5 . . ?
H31A C31 H31B 109.5 . . ?
H31A C31 H31C 109.5 . . ?
H31B C31 H31C 109.5 . . ?
C6 C5 H5 120.6 . . ?
C4 C5 C6 118.9(8) . . ?
C4 C5 H5 120.6 . . ?
Cl5 C25 Cl6 133.7(10) . . ?
Cl5 C25 H25 101.8 . . ?
Cl6 C25 H25 101.8 . . ?
Cl4 C25 Cl5 108.2(10) . . ?
Cl4 C25 Cl6 105.3(10) . . ?
Cl4 C25 H25 101.8 . . ?
Cl7 C2A H2A 107.5 . . ?
Cl7 C2A Cl1A 102.2(14) . . ?
Cl1A C2A H2A 107.5 . . ?
ClA C2A H2A 107.5 . . ?
ClA C2A Cl7 108.6(14) . . ?
ClA C2A Cl1A 122.7(17) . . ?

loop_
_geom_bond_atom_site_label_1
_geom_bond_atom_site_label_2
_geom_bond_distance
_geom_bond_site_symmetry_2
_geom_bond_publ_flag
Mn1 Cl1 2.3517(17) . ?
Mn1 O1 2.120(3) . ?
Mn1 O2 2.100(3) . ?
Mn1 N1 2.202(4) . ?
Mn1 N2 2.215(4) . ?
Mn2 Cl2 2.3986(17) . ?
Mn2 Cl3 2.4454(17) . ?
Mn2 O1 2.167(3) . ?
Mn2 O2 2.156(3) . ?
Mn2 O4 2.423(4) . ?
Mn2 O3 2.406(4) . ?
O1 C23 1.319(5) . ?
O2 C15 1.317(5) . ?
N1 C17 1.289(7) . ?
N1 C1 1.478(7) . ?
N2 C8 1.483(7) . ?
N2 C9 1.300(8) . ?
O4 C14 1.363(7) . ?
O4 C16 1.411(8) . ?
O3 C22 1.371(7) . ?
O3 C24 1.420(8) . ?
C20 H20 0.9300 . ?
C20 C19 1.376(10) . ?
C20 C21 1.369(10) . ?
C2 C1 1.503(11) . ?
C2 C7 1.402(10) . ?
C2 C3 1.396(10) . ?
Cl5 C25 1.698(17) . ?
C22 C23 1.425(7) . ?
C22 C21 1.379(7) . ?
C23 C18 1.393(7) . ?
N3 H3A 0.9800 . ?
N3 C26 1.493(8) . ?
N3 C30 1.486(9) . ?
N3 C28 1.500(7) . ?
Cl6 C25 1.816(15) . ?
C15 C10 1.390(8) . ?
C15 C14 1.412(7) . ?
C17 H17 0.9300 . ?
C17 C18 1.431(8) . ?
C1 H1A 0.9700 . ?
C1 H1B 0.9700 . ?
C19 H19 0.9300 . ?
C19 C18 1.413(7) . ?
C21 H21 0.9300 . ?
Cl4 C25 1.640(18) . ?
C8 H8A 0.9700 . ?
C8 H8B 0.9700 . ?
C8 C7 1.500(9) . ?
C10 C9 1.439(9) . ?
C10 C11 1.399(8) . ?
C14 C13 1.367(8) . ?
C26 H26A 0.9700 . ?
C26 H26B 0.9700 . ?
C26 C27 1.525(12) . ?
C7 C6 1.359(11) . ?
C24 H24A 0.9600 . ?
C24 H24B 0.9600 . ?
C24 H24C 0.9600 . ?
C3 H3 0.9300 . ?
C3 C4 1.379(14) . ?
C9 H9 0.9300 . ?
C29 H29A 0.9600 . ?
C29 H29B 0.9600 . ?
C29 H29C 0.9600 . ?
C29 C28 1.500(13) . ?
C6 H6 0.9300 . ?
C6 C5 1.409(14) . ?
C30 H30A 0.9700 . ?
C30 H30B 0.9700 . ?
C30 C31 1.493(13) . ?
C11 H11 0.9300 . ?
C11 C12 1.376(13) . ?
C16 H16A 0.9600 . ?
C16 H16B 0.9600 . ?
C16 H16C 0.9600 . ?
C13 H13 0.9300 . ?
C13 C12 1.381(13) . ?
C4 H4 0.9300 . ?
C4 C5 1.379(15) . ?
C28 H28A 0.9700 . ?
C28 H28B 0.9700 . ?
C12 H12 0.9300 . ?
C27 H27A 0.9600 . ?
C27 H27B 0.9600 . ?
C27 H27C 0.9600 . ?
C31 H31A 0.9600 . ?
C31 H31B 0.9600 . ?
C31 H31C 0.9600 . ?
C5 H5 0.9300 . ?
C25 H25 0.9800 . ?
C2A H2A 0.9800 . ?
C2A Cl7 1.77(2) . ?
C2A Cl1A 1.86(2) . ?
C2A ClA 1.60(2) . ?

loop_
_geom_torsion_atom_site_label_1
_geom_torsion_atom_site_label_2
_geom_torsion_atom_site_label_3
_geom_torsion_atom_site_label_4
_geom_torsion
_geom_torsion_site_symmetry_1
_geom_torsion_site_symmetry_2
_geom_torsion_site_symmetry_3
_geom_torsion_site_symmetry_4
_geom_torsion_publ_flag
Mn1 O1 C23 C22 -168.0(3) . . . . ?
Mn1 O1 C23 C18 12.2(6) . . . . ?
Mn1 O2 C15 C10 -20.8(8) . . . . ?
Mn1 O2 C15 C14 162.5(4) . . . . ?
Mn1 N1 C17 C18 -16.6(8) . . . . ?
Mn1 N1 C1 C2 80.8(6) . . . . ?
Mn1 N2 C8 C7 -71.0(7) . . . . ?
Mn1 N2 C9 C10 9.9(10) . . . . ?
Mn2 O1 C23 C22 1.2(6) . . . . ?
Mn2 O1 C23 C18 -178.6(3) . . . . ?
Mn2 O2 C15 C10 166.4(5) . . . . ?
Mn2 O2 C15 C14 -10.3(7) . . . . ?
Mn2 O4 C14 C15 11.4(6) . . . . ?
Mn2 O4 C14 C13 -170.5(7) . . . . ?
Mn2 O3 C22 C23 2.5(6) . . . . ?
Mn2 O3 C22 C21 -178.2(4) . . . . ?
O1 C23 C18 C17 4.6(8) . . . . ?
O1 C23 C18 C19 -178.5(5) . . . . ?
O2 C15 C10 C9 -0.9(10) . . . . ?
O2 C15 C10 C11 -178.9(8) . . . . ?
O2 C15 C14 O4 -2.1(8) . . . . ?
O2 C15 C14 C13 179.7(7) . . . . ?
N1 C17 C18 C23 -1.4(9) . . . . ?
N1 C17 C18 C19 -178.4(6) . . . . ?
N2 C8 C7 C2 85.5(7) . . . . ?
N2 C8 C7 C6 -94.9(7) . . . . ?
O4 C14 C13 C12 178.7(10) . . . . ?
O3 C22 C23 O1 -2.4(6) . . . . ?
O3 C22 C23 C18 177.3(5) . . . . ?
O3 C22 C21 C20 -178.1(6) . . . . ?
C20 C19 C18 C23 -0.6(9) . . . . ?
C20 C19 C18 C17 176.5(6) . . . . ?
C2 C7 C6 C5 -0.3(10) . . . . ?
C2 C3 C4 C5 -0.6(13) . . . . ?
C22 C23 C18 C17 -175.2(5) . . . . ?
C22 C23 C18 C19 1.7(7) . . . . ?
C23 C22 C21 C20 1.1(9) . . . . ?
C15 C10 C9 N2 5.5(13) . . . . ?
C15 C10 C11 C12 2.4(16) . . . . ?
C15 C14 C13 C12 -3.3(15) . . . . ?
C17 N1 C1 C2 -109.8(6) . . . . ?
C1 N1 C17 C18 175.1(6) . . . . ?
C1 C2 C7 C8 -3.4(8) . . . . ?
C1 C2 C7 C6 177.0(6) . . . . ?
C1 C2 C3 C4 -176.6(7) . . . . ?
C19 C20 C21 C22 0.1(10) . . . . ?
C21 C20 C19 C18 -0.3(11) . . . . ?
C21 C22 C23 O1 178.2(5) . . . . ?
C21 C22 C23 C18 -2.0(7) . . . . ?
C8 N2 C9 C10 -179.5(7) . . . . ?
C8 C7 C6 C5 -179.8(6) . . . . ?
C10 C15 C14 O4 -179.0(6) . . . . ?
C10 C15 C14 C13 2.8(10) . . . . ?
C10 C11 C12 C13 -3(2) . . . . ?
C14 C15 C10 C9 175.8(7) . . . . ?
C14 C15 C10 C11 -2.2(11) . . . . ?
C14 C13 C12 C11 3.4(19) . . . . ?
C26 N3 C30 C31 175.5(7) . . . . ?
C26 N3 C28 C29 62.0(9) . . . . ?
C7 C2 C1 N1 -86.6(7) . . . . ?
C7 C2 C3 C4 2.4(10) . . . . ?
C7 C6 C5 C4 2.0(12) . . . . ?
C24 O3 C22 C23 171.1(7) . . . . ?
C24 O3 C22 C21 -9.6(10) . . . . ?
C3 C2 C1 N1 92.4(6) . . . . ?
C3 C2 C7 C8 177.6(5) . . . . ?
C3 C2 C7 C6 -2.0(9) . . . . ?
C3 C4 C5 C6 -1.6(14) . . . . ?
C9 N2 C8 C7 118.2(6) . . . . ?
C9 C10 C11 C12 -175.8(11) . . . . ?
C30 N3 C26 C27 -172.1(6) . . . . ?
C30 N3 C28 C29 -64.6(8) . . . . ?
C11 C10 C9 N2 -176.4(8) . . . . ?
C16 O4 C14 C15 177.8(7) . . . . ?
C16 O4 C14 C13 -4.0(11) . . . . ?
C28 N3 C26 C27 59.0(8) . . . . ?
C28 N3 C30 C31 -55.5(8) . . . . ?

loop_
_twin_individual_id
_twin_individual_mass_fraction_refined
1 0.98(3)
2 0.02(3)
